data_2205550
loop_
_publ_author_name
'Christopher L. Brown'
'Sarah J. Atkinson'
'Peter C. Healy'

_publ_section_title
;
 <i>N</i>,<i>N</i>'-Ethylenedisuccinimide
;
_journal_issue 4
_journal_name_full 'Acta Crystallographica Section E'
_journal_page_first o1072
_journal_page_last o1073
_journal_paper_doi 10.1107/S1600536805008226
_journal_volume 61
_journal_year 2005
_chemical_formula_iupac 'C10 H12 N2 O4'
_chemical_formula_moiety 'C10 H12 N2 O4'
_chemical_formula_sum 'C10 H12 N2 O4'
_chemical_formula_weight 224.22
_chemical_name_systematic
;
N,N'-ethylenedisuccinimide
;
_space_group_IT_number 14
_symmetry_cell_setting monoclinic
_symmetry_space_group_name_Hall '-P 2ybc'
_symmetry_space_group_name_H-M 'P 1 21/c 1'
_atom_sites_solution_hydrogens geom
_atom_sites_solution_primary direct
_atom_sites_solution_secondary difmap
_cell_angle_alpha 90
_cell_angle_beta 90.694(10)
_cell_angle_gamma 90
_cell_formula_units_Z 4
_cell_length_a 12.5653(13)
_cell_length_b 8.3613(10)
_cell_length_c 9.9285(15)
_cell_measurement_reflns_used 25
_cell_measurement_temperature 295
_cell_measurement_theta_max 10.6
_cell_measurement_theta_min 8.3
_cell_volume 1043.0(2)
_computing_cell_refinement 'MSC/AFC7 Diffractometer Control Software'
_computing_data_collection
;
MSC/AFC7 Diffractometer Control Software
(Molecular Structure Corporation, 1999)
;
_computing_data_reduction 'TEXSAN for Windows (Molecular Structure Corporation, 2001)'
_computing_molecular_graphics 'ORTEP-3 (Farrugia, 1997)'
_computing_publication_material 'TEXSAN for Windows and PLATON (Spek, 2003)'
_computing_structure_refinement 'TEXSAN for Windows and SHELXL97 (Sheldrick, 1997)'
_computing_structure_solution 'TEXSAN for Windows'
_diffrn_ambient_temperature 295
_diffrn_measured_fraction_theta_full 1.000
_diffrn_measured_fraction_theta_max 1.000
_diffrn_measurement_device 'Rigaku AFC-7R'
_diffrn_measurement_method \w-2\q
_diffrn_radiation_monochromator graphite
_diffrn_radiation_source 'Rigaku rotating anode'
_diffrn_radiation_type MoK\a
_diffrn_radiation_wavelength 0.7107
_diffrn_reflns_av_R_equivalents 0.0308
_diffrn_reflns_av_sigmaI/netI 0.0314
_diffrn_reflns_limit_h_max 16
_diffrn_reflns_limit_h_min -7
_diffrn_reflns_limit_k_max 10
_diffrn_reflns_limit_k_min 0
_diffrn_reflns_limit_l_max 12
_diffrn_reflns_limit_l_min -12
_diffrn_reflns_number 2655
_diffrn_reflns_reduction_process ' ?'
_diffrn_reflns_theta_full 27.50
_diffrn_reflns_theta_max 27.50
_diffrn_reflns_theta_min 2.93
_diffrn_standards_decay_% 1.20
_diffrn_standards_interval_count 150
_diffrn_standards_number 3
_exptl_absorpt_coefficient_mu 0.112
_exptl_absorpt_correction_type none
_exptl_crystal_colour colorless
_exptl_crystal_density_diffrn 1.428
_exptl_crystal_density_method 'not measured'
_exptl_crystal_description prismatic
_exptl_crystal_F_000 472
_exptl_crystal_size_max 0.500
_exptl_crystal_size_mid 0.400
_exptl_crystal_size_min 0.300
_refine_diff_density_max 0.200
_refine_diff_density_min -0.342
_refine_ls_extinction_method none
_refine_ls_goodness_of_fit_ref 1.028
_refine_ls_hydrogen_treatment constr
_refine_ls_matrix_type full
_refine_ls_number_parameters 145
_refine_ls_number_reflns 2396
_refine_ls_number_restraints 0
_refine_ls_restrained_S_all 1.028
_refine_ls_R_factor_all 0.0657
_refine_ls_R_factor_gt 0.0482
_refine_ls_shift/su_max 0.000
_refine_ls_shift/su_mean 0.000
_refine_ls_structure_factor_coef Fsqd
_refine_ls_weighting_details 'calc w = 1/[\s^2^(Fo^2^)+(0.0858P)^2^+0.1556P] where P = (Fo^2^+2Fc^2^)/3'
_refine_ls_weighting_scheme calc
_refine_ls_wR_factor_gt 0.1240
_refine_ls_wR_factor_ref 0.1367
_reflns_number_gt 1825
_reflns_number_total 2396
_reflns_threshold_expression I>2\s(I)
_cod_data_source_file lh6386.cif
_cod_data_source_block 2
_cod_original_sg_symbol_H-M 'P 21/c'
_cod_database_code 2205550
_cod_database_fobs_code 2205550

loop_
_symmetry_equiv_pos_site_id
_symmetry_equiv_pos_as_xyz
1 x,y,z
2 -x,1/2+y,1/2-z
3 -x,-y,-z
4 x,1/2-y,1/2+z

loop_
_atom_site_aniso_label
_atom_site_aniso_U_11
_atom_site_aniso_U_22
_atom_site_aniso_U_33
_atom_site_aniso_U_12
_atom_site_aniso_U_13
_atom_site_aniso_U_23
O21 0.0437(6) 0.0538(7) 0.0461(6) -0.0098(5) 0.0021(5) 0.0039(5)
O51 0.0515(7) 0.0746(9) 0.0607(8) -0.0214(7) -0.0013(6) 0.0183(7)
N1 0.0297(5) 0.0358(6) 0.0321(6) -0.0017(4) -0.0067(4) -0.0010(5)
C11 0.0341(7) 0.0399(7) 0.0349(7) 0.0011(6) -0.0093(5) -0.0073(6)
C21 0.0277(6) 0.0348(7) 0.0376(7) 0.0015(5) -0.0051(5) -0.0014(5)
C31 0.0376(7) 0.0536(9) 0.0389(8) -0.0024(7) -0.0125(6) -0.0059(7)
C41 0.0471(8) 0.0491(8) 0.0330(7) 0.0063(7) -0.0071(6) 0.0021(6)
C51 0.0343(7) 0.0407(7) 0.0382(7) 0.0022(6) -0.0041(6) 0.0072(6)
O22 0.0414(6) 0.0504(6) 0.0498(6) 0.0032(5) 0.0060(5) -0.0085(5)
O52 0.0443(7) 0.0713(9) 0.0641(8) 0.0138(6) 0.0029(6) -0.0178(7)
N2 0.0311(6) 0.0378(6) 0.0336(6) 0.0026(5) -0.0058(4) -0.0021(5)
C12 0.0343(7) 0.0410(8) 0.0413(8) -0.0027(6) -0.0090(6) -0.0002(6)
C22 0.0304(6) 0.0330(7) 0.0378(7) -0.0005(5) -0.0006(5) 0.0032(5)
C32 0.0369(7) 0.0563(9) 0.0413(8) 0.0039(7) -0.0099(6) 0.0035(7)
C42 0.0470(8) 0.0450(8) 0.0351(7) -0.0028(7) -0.0062(6) -0.0023(6)
C52 0.0390(8) 0.0360(7) 0.0379(7) 0.0004(6) 0.0010(6) -0.0028(6)

loop_
_atom_site_label
_atom_site_fract_x
_atom_site_fract_y
_atom_site_fract_z
_atom_site_U_iso_or_equiv
_atom_site_thermal_displace_type
_atom_site_occupancy
_atom_site_type_symbol
O21 0.27827(8) -0.14811(15) 0.44453(11) 0.0479(4) Uani 1.000 O
O51 0.51818(10) 0.14448(18) 0.21134(13) 0.0623(5) Uani 1.000 O
N1 0.40577(9) 0.01381(14) 0.35400(11) 0.0326(3) Uani 1.000 N
C11 0.45740(11) 0.05978(17) 0.47970(14) 0.0364(4) Uani 1.000 C
C21 0.31874(10) -0.08840(17) 0.34728(14) 0.0334(4) Uani 1.000 C
C31 0.28656(12) -0.1055(2) 0.20148(15) 0.0435(5) Uani 1.000 C
C41 0.36857(13) -0.0112(2) 0.12343(15) 0.0431(4) Uani 1.000 C
C51 0.44123(11) 0.06040(19) 0.22852(15) 0.0378(4) Uani 1.000 C
O22 0.21295(8) 0.30734(14) 0.06096(11) 0.0472(3) Uani 1.000 O
O52 -0.03527(9) 0.57812(17) 0.29858(13) 0.0599(5) Uani 1.000 O
N2 0.07448(9) 0.44313(14) 0.15613(11) 0.0342(3) Uani 1.000 N
C12 -0.00104(11) 0.42676(18) 0.04488(15) 0.0389(4) Uani 1.000 C
C22 0.17597(10) 0.37805(16) 0.15513(14) 0.0337(4) Uani 1.000 C
C32 0.22731(12) 0.4122(2) 0.29009(16) 0.0449(5) Uani 1.000 C
C42 0.14505(13) 0.50345(19) 0.36953(15) 0.0424(4) Uani 1.000 C
C52 0.04993(11) 0.51648(18) 0.27671(14) 0.0376(4) Uani 1.000 C
H11A 0.49360 0.15860 0.46790 0.0440 Uiso 1.000 H
H11B 0.40530 0.07190 0.54760 0.0440 Uiso 1.000 H
H31A 0.28740 -0.21490 0.17540 0.0520 Uiso 1.000 H
H31B 0.21730 -0.06290 0.18650 0.0520 Uiso 1.000 H
H41A 0.40720 -0.07990 0.06550 0.0520 Uiso 1.000 H
H41B 0.33500 0.07040 0.07170 0.0520 Uiso 1.000 H
H12A -0.07030 0.40970 0.07940 0.0470 Uiso 1.000 H
H12B 0.01860 0.33820 -0.00940 0.0470 Uiso 1.000 H
H32A 0.28960 0.47510 0.27920 0.0540 Uiso 1.000 H
H32B 0.24540 0.31520 0.33450 0.0540 Uiso 1.000 H
H42A 0.17090 0.60670 0.39290 0.0510 Uiso 1.000 H
H42B 0.12730 0.44680 0.44910 0.0510 Uiso 1.000 H

loop_
_atom_type_symbol
_atom_type_description
_atom_type_scat_dispersion_real
_atom_type_scat_dispersion_imag
_atom_type_scat_source
O O 0.0106 0.0060 'International Tables Vol C Tables 4.2.6.8 and 6.1.1.4'
N N 0.0061 0.0033 'International Tables Vol C Tables 4.2.6.8 and 6.1.1.4'
H H 0.0000 0.0000 'International Tables Vol C Tables 4.2.6.8 and 6.1.1.4'
C C 0.0033 0.0016 'International Tables Vol C Tables 4.2.6.8 and 6.1.1.4'

loop_
_geom_angle_atom_site_label_1
_geom_angle_atom_site_label_2
_geom_angle_atom_site_label_3
_geom_angle_site_symmetry_1
_geom_angle_site_symmetry_3
_geom_angle
_geom_angle_publ_flag
C11 N1 C21 . . 123.21(11) yes
C11 N1 C51 . . 123.64(12) yes
C21 N1 C51 . . 113.07(11) yes
C12 N2 C52 . . 123.29(11) yes
C22 N2 C52 . . 113.26(11) yes
C12 N2 C22 . . 123.33(11) yes
N1 C11 C11 . 3_656 111.16(11) yes
O21 C21 N1 . . 123.79(13) yes
O21 C21 C31 . . 128.33(13) yes
N1 C21 C31 . . 107.87(12) yes
C21 C31 C41 . . 105.40(12) no
C31 C41 C51 . . 105.25(12) no
O51 C51 N1 . . 123.87(14) yes
O51 C51 C41 . . 127.87(14) yes
N1 C51 C41 . . 108.26(12) yes
C11 C11 H11A 3_656 . 106.00 no
C11 C11 H11B 3_656 . 112.00 no
N1 C11 H11A . . 109.00 no
N1 C11 H11B . . 109.00 no
H11A C11 H11B . . 109.00 no
C21 C31 H31A . . 110.00 no
C21 C31 H31B . . 110.00 no
C41 C31 H31A . . 111.00 no
C41 C31 H31B . . 111.00 no
H31A C31 H31B . . 109.00 no
C31 C41 H41B . . 110.00 no
H41A C41 H41B . . 109.00 no
C51 C41 H41A . . 111.00 no
C51 C41 H41B . . 111.00 no
C31 C41 H41A . . 110.00 no
N2 C12 C12 . 3_565 110.79(12) yes
O22 C22 N2 . . 124.18(13) yes
O22 C22 C32 . . 128.18(12) yes
N2 C22 C32 . . 107.64(11) yes
C22 C32 C42 . . 105.73(12) no
C32 C42 C52 . . 105.05(12) no
O52 C52 N2 . . 123.45(13) yes
O52 C52 C42 . . 128.24(14) yes
N2 C52 C42 . . 108.31(12) yes
N2 C12 H12A . . 109.00 no
N2 C12 H12B . . 109.00 no
H12A C12 H12B . . 109.00 no
C12 C12 H12A 3_565 . 111.00 no
C12 C12 H12B 3_565 . 107.00 no
C22 C32 H32A . . 110.00 no
C22 C32 H32B . . 110.00 no
C42 C32 H32A . . 110.00 no
C42 C32 H32B . . 110.00 no
H32A C32 H32B . . 109.00 no
C32 C42 H42A . . 111.00 no
C32 C42 H42B . . 111.00 no
C52 C42 H42A . . 111.00 no
C52 C42 H42B . . 111.00 no
H42A C42 H42B . . 109.00 no

loop_
_geom_bond_atom_site_label_1
_geom_bond_atom_site_label_2
_geom_bond_site_symmetry_2
_geom_bond_distance
_geom_bond_publ_flag
O21 C21 . 1.2050(18) yes
O51 C51 . 1.209(2) yes
O22 C22 . 1.2042(18) yes
O52 C52 . 1.2102(19) yes
N1 C21 . 1.3889(18) yes
N1 C51 . 1.3841(19) yes
N1 C11 . 1.4514(18) yes
N2 C12 . 1.4539(18) yes
N2 C52 . 1.3833(18) yes
N2 C22 . 1.3866(17) yes
C11 C11 3_656 1.516(2) yes
C21 C31 . 1.505(2) yes
C31 C41 . 1.518(2) yes
C41 C51 . 1.503(2) yes
C11 H11A . 0.9500 no
C11 H11B . 0.9500 no
C31 H31B . 0.9500 no
C31 H31A . 0.9500 no
C41 H41B . 0.9500 no
C41 H41A . 0.9500 no
C12 C12 3_565 1.515(2) yes
C22 C32 . 1.507(2) yes
C32 C42 . 1.514(2) yes
C42 C52 . 1.504(2) yes
C12 H12A . 0.9500 yes
C12 H12B . 0.9500 no
C32 H32A . 0.9500 no
C32 H32B . 0.9500 no
C42 H42A . 0.9500 no
C42 H42B . 0.9500 no

loop_
_geom_contact_atom_site_label_1
_geom_contact_atom_site_label_2
_geom_contact_distance
_geom_contact_site_symmetry_2
_geom_contact_publ_flag
O21 O22 3.1861(17) 4_555 no
O21 C22 3.3449(18) 4_555 no
O21 C31 3.280(2) 4_545 no
O22 C11 3.3734(18) 4_554 no
O22 C32 3.263(2) 4_554 no
O22 C42 3.325(2) 4_554 no
O22 C41 3.358(2) . no
O22 O21 3.1861(17) 4_554 no
O51 C31 3.330(2) 2_655 no
O51 C21 3.091(2) 2_655 no
O52 N2 3.1249(19) 2_555 no
O52 C22 3.1057(19) 2_555 no
O52 C12 3.332(2) 2_555 no
O21 H11B 2.6300 . no
O21 H12A 2.6700 2_545 no
O21 H31A 2.5600 4_545 no
O21 H42A 2.5000 1_545 no
O22 H12B 2.5400 . no
O22 H41B 2.5100 . no
O22 H11B 2.6200 4_554 no
O22 H32B 2.5100 4_554 no
O22 H42B 2.6200 4_554 no
O51 H11A 2.5700 . no
O51 H32A 2.8000 2_645 no
O52 H12A 2.6200 . no
O52 H42B 2.7800 3_566 no
O52 H31B 2.5800 2_555 no
N2 O52 3.1249(19) 2_545 no
C11 O22 3.3734(18) 4_555 no
C12 O52 3.332(2) 2_545 no
C21 O51 3.091(2) 2_645 no
C22 O21 3.3449(18) 4_554 no
C22 O52 3.1057(19) 2_545 no
C31 O21 3.280(2) 4_544 no
C31 O51 3.330(2) 2_645 no
C32 O22 3.263(2) 4_555 no
C41 O22 3.358(2) . no
C42 O22 3.325(2) 4_555 no
C21 H11A 3.0300 3_656 no
C32 H41B 3.0900 4_555 no
C52 H12B 3.0300 3_565 no
H11A O51 2.5700 . no
H11A C21 3.0300 3_656 no
H11A H41A 2.5400 2_655 no
H11B O21 2.6300 . no
H11B O22 2.6200 4_555 no
H12A O52 2.6200 . no
H12A O21 2.6700 2_555 no
H12B C52 3.0300 3_565 no
H12B O22 2.5400 . no
H31A O21 2.5600 4_544 no
H31B O52 2.5800 2_545 no
H32A O51 2.8000 2_655 no
H32B O22 2.5100 4_555 no
H41A H11A 2.5400 2_645 no
H41B C32 3.0900 4_554 no
H41B O22 2.5100 . no
H42A O21 2.5000 1_565 no
H42B O52 2.7800 3_566 no
H42B O22 2.6200 4_555 no

loop_
_geom_hbond_atom_site_label_D
_geom_hbond_atom_site_label_H
_geom_hbond_atom_site_label_A
_geom_hbond_site_symmetry_A
_geom_hbond_distance_DH
_geom_hbond_distance_HA
_geom_hbond_distance_DA
_geom_hbond_angle_DHA
_geom_hbond_publ_flag
C12 H12B O22 . 0.95 2.54 2.8709(18) 100 no
C31 H31A O21 4_544 0.95 2.56 3.280(2) 132 no
C31 H31B O52 2_545 0.95 2.58 3.511(2) 167 no
C32 H32B O22 4_555 0.95 2.51 3.263(2) 136 no
C41 H41B O22 . 0.95 2.51 3.358(2) 149 no
C42 H42A O21 1_565 0.95 2.50 3.437(2) 167 no

loop_
_geom_torsion_atom_site_label_1
_geom_torsion_atom_site_label_2
_geom_torsion_atom_site_label_3
_geom_torsion_atom_site_label_4
_geom_torsion_site_symmetry_3
_geom_torsion_site_symmetry_4
_geom_torsion
_geom_torsion_publ_flag
C21 N1 C11 C11 . 3_656 87.24(15) no
C51 N1 C11 C11 . 3_656 -89.34(16) no
C11 N1 C21 O21 . . 0.0(2) no
C11 N1 C21 C31 . . 179.10(12) no
C51 N1 C21 O21 . . 176.87(14) no
C51 N1 C21 C31 . . -4.00(16) no
C11 N1 C51 O51 . . -0.4(2) no
C11 N1 C51 C41 . . 179.50(12) no
C21 N1 C51 O51 . . -177.30(15) no
C21 N1 C51 C41 . . 2.62(17) no
C52 N2 C12 C12 . 3_565 87.17(16) no
C12 N2 C22 O22 . . 3.0(2) no
C22 N2 C12 C12 . 3_565 -97.03(15) no
C12 N2 C52 C42 . . 177.08(12) no
C12 N2 C22 C32 . . -176.83(12) no
C52 N2 C22 O22 . . 179.13(14) no
C22 N2 C52 O52 . . -178.74(14) no
C22 N2 C52 C42 . . 0.89(16) no
C52 N2 C22 C32 . . -0.64(16) no
C12 N2 C52 O52 . . -2.6(2) no
N1 C11 C11 N1 3_656 3_656 -180.00(11) no
O21 C21 C31 C41 . . -177.28(15) no
N1 C21 C31 C41 . . 3.64(16) no
C21 C31 C41 C51 . . -2.09(16) no
C31 C41 C51 O51 . . 179.77(17) no
C31 C41 C51 N1 . . -0.14(17) no
N2 C12 C12 N2 3_565 3_565 -179.98(14) no
O22 C22 C32 C42 . . -179.64(15) no
N2 C22 C32 C42 . . 0.12(15) no
C22 C32 C42 C52 . . 0.37(16) no
C32 C42 C52 O52 . . 178.86(16) no
C32 C42 C52 N2 . . -0.75(16) no
